data_4105606
loop_
_publ_author_name
'Yosra M. Badiei'
'Maxime A. Siegler'
'David P. Goldberg'

_publ_contact_author_address
;Department of Chemistry
Johns Hopkins University
3400 N. Charles Street
Baltimore, MD, 21218
USA
;
_publ_contact_author_email dpg@jhu.edu
_publ_contact_author_name 'David P. Goldberg'
_publ_section_title
;
 O2 Activation by Bis(imino)pyridine Iron(II)-Thiolate Complexes
;
_journal_name_full 'Journal of the American Chemical Society'
_journal_page_first 1274
_journal_page_last 1277
_journal_paper_doi 10.1021/ja109923a
_journal_volume 133
_journal_year 2011
_chemical_formula_moiety 'C35 H50 Fe N4 O2, 2(C F3 O3 S), C H2 Cl2'
_chemical_formula_sum 'C38 H52 Cl2 F6 Fe N4 O8 S2'
_chemical_formula_weight 997.71
_chemical_name_systematic
; 
 ? 
;
_space_group_IT_number 29
_symmetry_cell_setting orthorhombic
_symmetry_space_group_name_Hall 'P 2c -2ac'
_symmetry_space_group_name_H-M 'P c a 21'
_atom_sites_solution_hydrogens difmap
_atom_sites_solution_primary direct
_atom_sites_solution_secondary difmap
_audit_creation_method SHELXL-97
_cell_angle_alpha 90.00
_cell_angle_beta 90.00
_cell_angle_gamma 90.00
_cell_formula_units_Z 4
_cell_length_a 16.9302(4)
_cell_length_b 11.4976(2)
_cell_length_c 24.1945(7)
_cell_measurement_reflns_used 11258
_cell_measurement_temperature 110(2)
_cell_measurement_theta_max 25.13
_cell_measurement_theta_min 1.68
_cell_volume 4709.62(19)
_computing_cell_refinement
;       
CrysAlisPro, Oxford Diffraction Ltd.,
Version 1.171.33.48 (release 15-09-2009 CrysAlis171 .NET)
(compiled Sep 15 2009,11:49:04)
;
_computing_data_collection
;
CrysAlisPro, Oxford Diffraction Ltd.,
Version 1.171.33.48 (release 15-09-2009 CrysAlis171 .NET)
(compiled Sep 15 2009,11:49:04)
;
_computing_data_reduction
;
CrysAlisPro, Oxford Diffraction Ltd.,
Version 1.171.33.48 (release 15-09-2009 CrysAlis171 .NET)
(compiled Sep 15 2009,11:49:04)
;
_computing_molecular_graphics 'SHELXTL v6.10 (Sheldrick, 2008)'
_computing_publication_material 'SHELXTL v6.10 (Sheldrick, 2008)'
_computing_structure_refinement 'SHELXL-97 (Sheldrick, 2008)'
_computing_structure_solution 'SHELXS-97 (Sheldrick, 2008)'
_diffrn_ambient_temperature 110(2)
_diffrn_detector_area_resol_mean 15.9890
_diffrn_measured_fraction_theta_full 1.000
_diffrn_measured_fraction_theta_max 1.000
_diffrn_measurement_device_type 'Goniometer KM4/Xcalibur, detector: Sapphire3'
_diffrn_measurement_method '\w and \p scans'
_diffrn_radiation_monochromator graphite
_diffrn_radiation_source 'Enhance (Mo) X-ray Source'
_diffrn_radiation_type MoK\a
_diffrn_radiation_wavelength 0.71073
_diffrn_reflns_av_R_equivalents 0.0426
_diffrn_reflns_av_sigmaI/netI 0.0639
_diffrn_reflns_limit_h_max 20
_diffrn_reflns_limit_h_min -20
_diffrn_reflns_limit_k_max 13
_diffrn_reflns_limit_k_min -13
_diffrn_reflns_limit_l_max 28
_diffrn_reflns_limit_l_min -28
_diffrn_reflns_number 22859
_diffrn_reflns_theta_full 25.00
_diffrn_reflns_theta_max 25.00
_diffrn_reflns_theta_min 1.77
_exptl_absorpt_coefficient_mu 0.597
_exptl_absorpt_correction_T_max 0.940
_exptl_absorpt_correction_T_min 0.848
_exptl_absorpt_correction_type analytical
_exptl_absorpt_process_details
;
CrysAlisPro, Oxford Diffraction Ltd.,
Version 1.171.33.48 (release 15-09-2009 CrysAlis171 .NET)
(compiled Sep 15 2009,11:49:04)
Analytical numeric absorption correction using a multifaceted crystal
            model based on expressions derived by R.C. Clark & J.S. Reid.
(Clark, R. C. & Reid, J. S. (1995). Acta Cryst. A51, 887-897)
;
_exptl_crystal_colour red
_exptl_crystal_density_diffrn 1.407
_exptl_crystal_description 'irregular shape'
_exptl_crystal_F_000 2072
_exptl_crystal_size_max 0.44
_exptl_crystal_size_mid 0.19
_exptl_crystal_size_min 0.11
_refine_diff_density_max 0.319
_refine_diff_density_min -0.409
_refine_diff_density_rms 0.049
_refine_ls_abs_structure_details 'Flack H D (1983), Acta Cryst. A39, 876-881'
_refine_ls_abs_structure_Flack 0.500(14)
_refine_ls_extinction_method none
_refine_ls_goodness_of_fit_ref 0.948
_refine_ls_hydrogen_treatment mixed
_refine_ls_matrix_type full
_refine_ls_number_parameters 722
_refine_ls_number_reflns 7944
_refine_ls_number_restraints 577
_refine_ls_restrained_S_all 0.968
_refine_ls_R_factor_all 0.0577
_refine_ls_R_factor_gt 0.0381
_refine_ls_shift/su_max 0.001
_refine_ls_shift/su_mean 0.000
_refine_ls_structure_factor_coef Fsqd
_refine_ls_weighting_details 'calc w=1/[\s^2^(Fo^2^)+(0.0405P)^2^+0.0000P] where P=(Fo^2^+2Fc^2^)/3'
_refine_ls_weighting_scheme calc
_refine_ls_wR_factor_gt 0.0721
_refine_ls_wR_factor_ref 0.0759
_reflns_number_gt 6218
_reflns_number_total 7944
_reflns_threshold_expression I>2\s(I)
_cod_data_source_file ja109923a_si_003.cif
_cod_data_source_block 7
_cod_database_code 4105606

loop_
_symmetry_equiv_pos_as_xyz
'x, y, z'
'-x, -y, z+1/2'
'-x+1/2, y, z+1/2'
'x+1/2, -y, z'

loop_
_atom_site_label
_atom_site_type_symbol
_atom_site_fract_x
_atom_site_fract_y
_atom_site_fract_z
_atom_site_U_iso_or_equiv
_atom_site_adp_type
_atom_site_occupancy
_atom_site_symmetry_multiplicity
_atom_site_calc_flag
_atom_site_refinement_flags
_atom_site_disorder_assembly
_atom_site_disorder_group
Fe1 Fe 0.32104(2) 0.76547(3) 0.32497(2) 0.01641(11) Uani 1 1 d D . .
C1 C 0.27103(19) 0.8505(3) 0.43881(15) 0.0197(8) Uani 1 1 d . . .
C2 C 0.2507(2) 0.8699(3) 0.49821(15) 0.0290(9) Uani 1 1 d . A .
H2A H 0.2658 0.8014 0.5199 0.044 Uiso 1 1 calc R . .
H2B H 0.1937 0.8831 0.5017 0.044 Uiso 1 1 calc R . .
H2C H 0.2793 0.9382 0.5120 0.044 Uiso 1 1 calc R . .
C3 C 0.24993(18) 0.9446(3) 0.39905(15) 0.0178(8) Uani 1 1 d . A .
C4 C 0.20932(19) 1.0449(3) 0.41358(17) 0.0249(9) Uani 1 1 d . . .
H4 H 0.1935 1.0582 0.4507 0.030 Uiso 1 1 calc R A .
C5 C 0.1924(2) 1.1251(3) 0.37272(18) 0.0292(9) Uani 1 1 d . A .
H5 H 0.1642 1.1940 0.3816 0.035 Uiso 1 1 calc R . .
C6 C 0.21652(18) 1.1050(3) 0.31897(18) 0.0262(8) Uani 1 1 d . . .
H6 H 0.2050 1.1595 0.2906 0.031 Uiso 1 1 calc R A .
C7 C 0.25762(17) 1.0044(3) 0.30734(14) 0.0176(8) Uani 1 1 d . A .
C8 C 0.28911(18) 0.9738(3) 0.25178(15) 0.0193(8) Uani 1 1 d . . .
C9 C 0.2763(2) 1.0612(3) 0.20638(16) 0.0279(9) Uani 1 1 d . A .
H9A H 0.2943 1.0285 0.1712 0.042 Uiso 1 1 calc R . .
H9B H 0.3063 1.1321 0.2146 0.042 Uiso 1 1 calc R . .
H9C H 0.2200 1.0801 0.2039 0.042 Uiso 1 1 calc R . .
C10 C 0.33436(19) 0.6695(3) 0.45479(14) 0.0197(8) Uani 1 1 d . . .
C11 C 0.2928(2) 0.5644(3) 0.45812(16) 0.0281(9) Uani 1 1 d . A .
C12 C 0.3251(3) 0.4766(3) 0.49046(16) 0.0377(10) Uani 1 1 d . . .
H12 H 0.2984 0.4041 0.4930 0.045 Uiso 1 1 calc R A .
C13 C 0.3946(3) 0.4919(3) 0.51897(17) 0.0408(11) Uani 1 1 d . A .
H13 H 0.4153 0.4303 0.5408 0.049 Uiso 1 1 calc R . .
C14 C 0.4339(2) 0.5957(3) 0.51598(17) 0.0350(10) Uani 1 1 d . . .
H14 H 0.4812 0.6061 0.5365 0.042 Uiso 1 1 calc R A .
C15 C 0.4054(2) 0.6865(3) 0.48324(16) 0.0245(8) Uani 1 1 d . A .
C16 C 0.2152(2) 0.5464(3) 0.42860(17) 0.0348(10) Uani 1 1 d . . .
H16 H 0.2151 0.5979 0.3953 0.042 Uiso 1 1 calc R A .
C17 C 0.2020(3) 0.4234(3) 0.40890(19) 0.0493(12) Uani 1 1 d . A .
H17A H 0.2475 0.3981 0.3870 0.074 Uiso 1 1 calc R . .
H17B H 0.1542 0.4203 0.3861 0.074 Uiso 1 1 calc R . .
H17C H 0.1957 0.3719 0.4409 0.074 Uiso 1 1 calc R . .
C18 C 0.1462(2) 0.5839(4) 0.4653(2) 0.0526(13) Uani 1 1 d . A .
H18A H 0.1439 0.5338 0.4980 0.079 Uiso 1 1 calc R . .
H18B H 0.0967 0.5771 0.4445 0.079 Uiso 1 1 calc R . .
H18C H 0.1537 0.6648 0.4768 0.079 Uiso 1 1 calc R . .
C19 C 0.4539(2) 0.7973(3) 0.47973(16) 0.0275(9) Uani 1 1 d . . .
H19 H 0.4275 0.8513 0.4531 0.033 Uiso 1 1 calc R A .
C20 C 0.4603(3) 0.8588(4) 0.53586(18) 0.0455(12) Uani 1 1 d . A .
H20A H 0.4075 0.8812 0.5485 0.068 Uiso 1 1 calc R . .
H20B H 0.4932 0.9285 0.5320 0.068 Uiso 1 1 calc R . .
H20C H 0.4843 0.8060 0.5628 0.068 Uiso 1 1 calc R . .
C21 C 0.5372(2) 0.7707(4) 0.45804(17) 0.0381(10) Uani 1 1 d . A .
H21A H 0.5666 0.7266 0.4860 0.057 Uiso 1 1 calc R . .
H21B H 0.5649 0.8437 0.4502 0.057 Uiso 1 1 calc R . .
H21C H 0.5334 0.7246 0.4241 0.057 Uiso 1 1 calc R . .
C22 C 0.36470(19) 0.8519(3) 0.19481(15) 0.0200(8) Uani 1 1 d . . .
C23 C 0.4324(2) 0.9156(3) 0.18054(16) 0.0293(9) Uani 1 1 d . A .
C24 C 0.4674(2) 0.8901(4) 0.12968(19) 0.0434(11) Uani 1 1 d . . .
H24 H 0.5134 0.9318 0.1189 0.052 Uiso 1 1 calc R A .
C25 C 0.4377(3) 0.8072(4) 0.09492(19) 0.0493(12) Uani 1 1 d . A .
H25 H 0.4620 0.7932 0.0602 0.059 Uiso 1 1 calc R . .
C26 C 0.3724(2) 0.7441(4) 0.11053(17) 0.0364(10) Uani 1 1 d . . .
H26 H 0.3528 0.6853 0.0866 0.044 Uiso 1 1 calc R A .
C27 C 0.33452(18) 0.7640(3) 0.16034(15) 0.0243(8) Uani 1 1 d . A .
C28 C 0.4721(2) 1.0037(3) 0.21846(18) 0.0293(9) Uani 1 1 d . . .
H28 H 0.4391 1.0115 0.2525 0.035 Uiso 1 1 calc R A .
C29 C 0.4801(2) 1.1240(3) 0.1923(2) 0.0499(13) Uani 1 1 d . A .
H29A H 0.4971 1.1801 0.2204 0.075 Uiso 1 1 calc R . .
H29B H 0.4290 1.1482 0.1770 0.075 Uiso 1 1 calc R . .
H29C H 0.5194 1.1211 0.1626 0.075 Uiso 1 1 calc R . .
C30 C 0.5546(2) 0.9609(3) 0.23582(18) 0.0375(10) Uani 1 1 d . A .
H30A H 0.5876 0.9508 0.2029 0.056 Uiso 1 1 calc R . .
H30B H 0.5498 0.8864 0.2552 0.056 Uiso 1 1 calc R . .
H30C H 0.5790 1.0183 0.2604 0.056 Uiso 1 1 calc R . .
C31 C 0.2633(2) 0.6935(3) 0.17654(16) 0.0259(9) Uani 1 1 d . . .
H31 H 0.2639 0.6872 0.2178 0.031 Uiso 1 1 calc R A .
C32 C 0.2647(3) 0.5708(3) 0.1542(2) 0.0467(12) Uani 1 1 d . A .
H32A H 0.2565 0.5725 0.1141 0.070 Uiso 1 1 calc R . .
H32B H 0.2227 0.5252 0.1716 0.070 Uiso 1 1 calc R . .
H32C H 0.3160 0.5350 0.1623 0.070 Uiso 1 1 calc R . .
C33 C 0.1864(2) 0.7539(3) 0.16080(19) 0.0403(10) Uani 1 1 d . A .
H33A H 0.1859 0.8327 0.1762 0.060 Uiso 1 1 calc R . .
H33B H 0.1416 0.7097 0.1756 0.060 Uiso 1 1 calc R . .
H33C H 0.1822 0.7581 0.1204 0.060 Uiso 1 1 calc R . .
N4 N 0.34587(16) 0.5899(2) 0.30752(13) 0.0276(7) Uani 0.810(12) 1 d PDU A 1
C34 C 0.3475(4) 0.4946(4) 0.2930(3) 0.0323(16) Uani 0.810(12) 1 d PDU A 1
C35 C 0.3490(4) 0.3726(4) 0.2755(3) 0.055(2) Uani 0.810(12) 1 d PDU A 1
H35A H 0.2950 0.3460 0.2684 0.083 Uiso 0.810(12) 1 calc PR A 1
H35B H 0.3726 0.3249 0.3048 0.083 Uiso 0.810(12) 1 calc PR A 1
H35C H 0.3805 0.3652 0.2417 0.083 Uiso 0.810(12) 1 calc PR A 1
N4' N 0.34587(16) 0.5899(2) 0.30752(13) 0.0276(7) Uani 0.190(12) 1 d PDU A 2
C34' C 0.3680(18) 0.4988(16) 0.3085(14) 0.034(3) Uani 0.190(12) 1 d PDU A 2
C35' C 0.399(2) 0.3827(18) 0.2977(13) 0.060(6) Uani 0.190(12) 1 d PDU A 2
H35D H 0.3564 0.3257 0.3002 0.090 Uiso 0.190(12) 1 calc PR A 2
H35E H 0.4400 0.3642 0.3250 0.090 Uiso 0.190(12) 1 calc PR A 2
H35F H 0.4222 0.3804 0.2605 0.090 Uiso 0.190(12) 1 calc PR A 2
N1 N 0.30484(14) 0.7601(2) 0.41834(11) 0.0171(6) Uani 1 1 d . A .
N2 N 0.27430(15) 0.9270(2) 0.34676(12) 0.0164(6) Uani 1 1 d . A .
N3 N 0.32508(14) 0.8760(2) 0.24679(12) 0.0172(6) Uani 1 1 d . A .
O1 O 0.44190(12) 0.79143(19) 0.33224(12) 0.0243(6) Uani 1 1 d D A .
H1W1 H 0.4759(17) 0.750(2) 0.3176(16) 0.036 Uiso 1 1 d D . .
H1W2 H 0.4612(19) 0.852(2) 0.3435(15) 0.036 Uiso 1 1 d D . .
O2 O 0.19843(12) 0.72238(19) 0.31091(10) 0.0223(6) Uani 1 1 d D A .
H2W1 H 0.1602(16) 0.767(2) 0.3168(17) 0.033 Uiso 1 1 d D . .
H2W2 H 0.1840(19) 0.664(2) 0.2956(15) 0.033 Uiso 1 1 d D . .
S1 S 0.1133(3) 0.4005(4) 0.2606(2) 0.0267(3) Uani 0.800(5) 1 d PDU B 1
O3 O 0.0658(6) 0.3598(7) 0.3057(3) 0.0417(15) Uani 0.800(5) 1 d PDU B 1
O4 O 0.1584(3) 0.5033(4) 0.2717(2) 0.0394(12) Uani 0.800(5) 1 d PDU B 1
O5 O 0.1559(3) 0.3107(3) 0.2326(2) 0.0380(12) Uani 0.800(5) 1 d PDU B 1
C36 C 0.0402(3) 0.4466(6) 0.2090(3) 0.0427(15) Uani 0.800(5) 1 d PDU B 1
F1 F 0.0067(2) 0.5457(3) 0.22434(17) 0.0755(14) Uani 0.800(5) 1 d PDU B 1
F2 F -0.0156(3) 0.3696(4) 0.20426(19) 0.0606(14) Uani 0.800(5) 1 d PDU B 1
F3 F 0.0753(6) 0.4618(6) 0.1600(3) 0.0510(18) Uani 0.800(5) 1 d PDU B 1
S1' S 0.1126(12) 0.4060(17) 0.2613(10) 0.0267(3) Uani 0.200(5) 1 d PDU B 2
O3' O 0.065(2) 0.339(3) 0.2990(14) 0.0417(15) Uani 0.200(5) 1 d PDU B 2
O4' O 0.1186(10) 0.5276(13) 0.2736(8) 0.029(4) Uani 0.200(5) 1 d PDU B 2
O5' O 0.1848(9) 0.3511(14) 0.2453(7) 0.031(4) Uani 0.200(5) 1 d PDU B 2
C36' C 0.0525(12) 0.4075(17) 0.1982(10) 0.051(4) Uani 0.200(5) 1 d PDU B 2
F1' F -0.0198(10) 0.4393(17) 0.2089(8) 0.058(4) Uani 0.200(5) 1 d PDU B 2
F2' F 0.0450(10) 0.3020(10) 0.1797(6) 0.069(5) Uani 0.200(5) 1 d PDU B 2
F3' F 0.077(2) 0.488(3) 0.1629(14) 0.053(6) Uani 0.200(5) 1 d PDU B 2
S2 S 0.49843(11) 0.11258(14) 0.36392(10) 0.0320(5) Uani 0.666(4) 1 d PDU C 1
O6 O 0.5101(5) -0.0131(6) 0.3721(6) 0.0323(19) Uani 0.666(4) 1 d PDU C 1
O7 O 0.5758(4) 0.1693(8) 0.3625(3) 0.055(2) Uani 0.666(4) 1 d PDU C 1
O8 O 0.4364(3) 0.1484(4) 0.3301(3) 0.0737(15) Uani 0.666(4) 1 d PDU C 1
C37 C 0.4661(5) 0.1551(7) 0.4347(3) 0.065(2) Uani 0.666(4) 1 d PDU C 1
F4 F 0.4557(5) 0.2645(5) 0.4423(3) 0.084(2) Uani 0.666(4) 1 d PDU C 1
F5 F 0.4067(3) 0.0936(5) 0.4537(3) 0.0751(18) Uani 0.666(4) 1 d PDU C 1
F6 F 0.5224(5) 0.1266(5) 0.4696(2) 0.116(2) Uani 0.666(4) 1 d PDU C 1
S2' S 0.5266(2) 0.1089(3) 0.3945(2) 0.0354(11) Uani 0.334(4) 1 d PDU C 2
O6' O 0.4902(10) 0.0034(12) 0.3713(11) 0.036(4) Uani 0.334(4) 1 d PDU C 2
O7' O 0.5567(9) 0.1771(16) 0.3460(6) 0.045(4) Uani 0.334(4) 1 d PDU C 2
O8' O 0.5681(7) 0.1052(10) 0.4451(5) 0.0737(15) Uani 0.334(4) 1 d PDU C 2
C37' C 0.4380(8) 0.1927(11) 0.4105(6) 0.071(4) Uani 0.334(4) 1 d PDU C 2
F4' F 0.4544(9) 0.3009(10) 0.4159(6) 0.082(4) Uani 0.334(4) 1 d PDU C 2
F5' F 0.3865(7) 0.1418(12) 0.4370(6) 0.086(4) Uani 0.334(4) 1 d PDU C 2
F6' F 0.3879(6) 0.1808(9) 0.3697(6) 0.105(3) Uani 0.334(4) 1 d PDU C 2
C1S C 0.2254(3) 0.2837(4) 0.10610(18) 0.0443(11) Uani 1 1 d . . .
H1S1 H 0.2052 0.3611 0.0950 0.053 Uiso 1 1 calc R . .
H1S2 H 0.2157 0.2743 0.1462 0.053 Uiso 1 1 calc R . .
Cl1 Cl 0.32650(8) 0.27746(13) 0.09362(7) 0.0818(5) Uani 1 1 d . . .
Cl2 Cl 0.17359(8) 0.17609(11) 0.07012(6) 0.0734(4) Uani 1 1 d . . .

loop_
_atom_site_aniso_label
_atom_site_aniso_U_11
_atom_site_aniso_U_22
_atom_site_aniso_U_33
_atom_site_aniso_U_23
_atom_site_aniso_U_13
_atom_site_aniso_U_12
Fe1 0.0182(2) 0.0159(2) 0.0151(2) 0.0018(3) 0.0020(2) 0.00023(18)
C1 0.0167(17) 0.0218(18) 0.021(2) -0.0027(16) 0.0031(16) -0.0058(14)
C2 0.038(2) 0.034(2) 0.015(2) -0.0021(17) 0.0035(19) 0.0052(18)
C3 0.0154(17) 0.0158(17) 0.022(2) -0.0035(15) 0.0013(16) -0.0024(14)
C4 0.0232(19) 0.0256(19) 0.026(2) -0.0069(17) 0.0110(18) 0.0005(15)
C5 0.026(2) 0.0187(17) 0.043(3) -0.0033(19) 0.007(2) 0.0055(15)
C6 0.0252(17) 0.0183(16) 0.035(3) 0.0055(18) 0.000(2) 0.0022(13)
C7 0.0138(16) 0.0138(16) 0.025(2) 0.0007(15) -0.0026(15) -0.0019(13)
C8 0.0163(16) 0.0165(17) 0.025(2) 0.0081(15) -0.0012(17) -0.0039(13)
C9 0.024(2) 0.032(2) 0.027(3) 0.0110(17) -0.0002(17) 0.0020(16)
C10 0.0269(19) 0.0196(17) 0.013(2) -0.0006(14) 0.0048(16) 0.0000(15)
C11 0.043(2) 0.025(2) 0.016(2) 0.0002(16) 0.0011(19) -0.0032(17)
C12 0.066(3) 0.025(2) 0.023(2) 0.0059(17) 0.005(2) -0.005(2)
C13 0.050(3) 0.040(2) 0.032(3) 0.015(2) -0.005(2) 0.011(2)
C14 0.030(2) 0.046(2) 0.028(3) 0.0125(19) 0.0019(19) 0.0049(19)
C15 0.027(2) 0.031(2) 0.015(2) 0.0027(16) 0.0032(17) 0.0035(16)
C16 0.051(3) 0.031(2) 0.023(2) 0.0075(17) -0.004(2) -0.0188(19)
C17 0.074(3) 0.042(2) 0.032(3) -0.001(2) 0.003(2) -0.030(2)
C18 0.044(3) 0.049(3) 0.065(4) -0.005(2) -0.021(3) -0.011(2)
C19 0.0255(19) 0.035(2) 0.022(2) 0.0015(17) 0.0025(17) -0.0021(16)
C20 0.038(2) 0.062(3) 0.036(3) -0.011(2) -0.001(2) -0.013(2)
C21 0.029(2) 0.060(3) 0.025(3) 0.004(2) -0.0021(18) -0.003(2)
C22 0.0166(18) 0.0300(19) 0.013(2) 0.0113(16) -0.0047(16) 0.0047(15)
C23 0.026(2) 0.039(2) 0.023(2) 0.0162(18) 0.0061(18) 0.0029(17)
C24 0.031(2) 0.068(3) 0.031(3) 0.013(2) 0.010(2) -0.005(2)
C25 0.037(2) 0.092(4) 0.018(3) 0.006(2) 0.012(2) -0.007(3)
C26 0.034(2) 0.054(3) 0.021(2) 0.0007(19) -0.0007(19) 0.002(2)
C27 0.0196(18) 0.038(2) 0.016(2) 0.0085(17) -0.0016(16) 0.0074(16)
C28 0.0194(18) 0.030(2) 0.038(3) 0.0113(18) 0.0053(18) -0.0026(16)
C29 0.022(2) 0.054(3) 0.074(4) 0.029(2) -0.005(2) -0.004(2)
C30 0.025(2) 0.049(2) 0.038(3) 0.012(2) 0.007(2) 0.0047(18)
C31 0.031(2) 0.031(2) 0.015(2) 0.0009(16) -0.0007(18) 0.0041(16)
C32 0.053(3) 0.044(2) 0.044(3) -0.004(2) 0.015(2) -0.004(2)
C33 0.025(2) 0.047(3) 0.049(3) 0.010(2) -0.0015(19) -0.0001(19)
N4 0.0292(16) 0.0211(15) 0.033(2) 0.0013(13) 0.0055(13) 0.0016(13)
C34 0.027(3) 0.030(2) 0.041(4) 0.006(2) 0.000(2) 0.009(2)
C35 0.045(4) 0.025(3) 0.095(6) -0.009(3) 0.009(4) 0.002(3)
N4' 0.0292(16) 0.0211(15) 0.033(2) 0.0013(13) 0.0055(13) 0.0016(13)
C34' 0.030(6) 0.027(5) 0.044(6) 0.005(5) 0.002(6) 0.011(5)
C35' 0.058(11) 0.041(9) 0.080(11) 0.003(9) -0.010(10) 0.019(9)
N1 0.0184(14) 0.0185(14) 0.0145(16) 0.0021(12) 0.0003(12) -0.0037(12)
N2 0.0141(14) 0.0160(14) 0.0191(18) -0.0004(12) 0.0014(12) -0.0019(11)
N3 0.0135(13) 0.0215(14) 0.0167(17) 0.0056(12) 0.0017(13) -0.0010(12)
O1 0.0198(12) 0.0251(13) 0.0281(18) -0.0041(12) 0.0010(13) 0.0013(9)
O2 0.0227(12) 0.0182(11) 0.0258(18) -0.0036(11) -0.0004(11) -0.0031(10)
S1 0.0341(5) 0.0236(7) 0.0223(6) 0.0003(5) -0.0010(5) -0.0086(5)
O3 0.0472(16) 0.056(3) 0.022(3) 0.000(2) -0.0003(19) -0.032(2)
O4 0.047(3) 0.033(2) 0.039(3) -0.0070(18) 0.000(3) -0.018(2)
O5 0.049(3) 0.023(2) 0.042(3) 0.0002(18) -0.002(2) 0.0058(19)
C36 0.034(3) 0.045(4) 0.049(4) 0.006(3) 0.001(3) -0.004(3)
F1 0.064(2) 0.063(2) 0.100(3) 0.008(2) 0.006(2) 0.037(2)
F2 0.047(2) 0.074(3) 0.061(3) 0.015(3) -0.0207(19) -0.024(2)
F3 0.057(3) 0.068(4) 0.028(3) 0.014(3) -0.004(2) 0.003(3)
S1' 0.0341(5) 0.0236(7) 0.0223(6) 0.0003(5) -0.0010(5) -0.0086(5)
O3' 0.0472(16) 0.056(3) 0.022(3) 0.000(2) -0.0003(19) -0.032(2)
O4' 0.029(8) 0.022(7) 0.036(8) -0.004(6) 0.004(8) -0.006(7)
O5' 0.041(8) 0.019(7) 0.032(8) 0.005(6) -0.002(7) 0.019(6)
C36' 0.047(7) 0.054(7) 0.052(7) 0.013(7) -0.004(7) -0.016(7)
F1' 0.034(7) 0.086(9) 0.056(8) 0.011(9) 0.004(6) -0.001(8)
F2' 0.119(10) 0.037(7) 0.050(8) -0.005(6) -0.027(8) -0.038(7)
F3' 0.055(9) 0.057(10) 0.045(10) 0.030(8) -0.012(8) -0.029(8)
S2 0.0309(10) 0.0331(10) 0.0319(14) -0.0045(8) 0.0041(9) 0.0026(8)
O6 0.025(4) 0.028(3) 0.043(3) 0.001(3) -0.003(3) -0.002(3)
O7 0.049(4) 0.050(3) 0.066(5) 0.005(4) 0.020(4) -0.021(3)
O8 0.086(3) 0.068(3) 0.068(3) -0.017(3) -0.033(3) 0.040(2)
C37 0.065(4) 0.059(4) 0.073(5) -0.019(4) 0.008(4) -0.010(4)
F4 0.097(3) 0.059(3) 0.094(5) -0.038(3) 0.020(4) -0.001(3)
F5 0.062(4) 0.091(4) 0.073(4) -0.006(3) 0.027(3) 0.006(3)
F6 0.168(5) 0.118(4) 0.062(4) -0.036(3) -0.034(4) -0.023(4)
S2' 0.035(2) 0.0277(16) 0.043(3) -0.0112(18) 0.0097(19) -0.0025(15)
O6' 0.040(8) 0.030(6) 0.038(6) -0.007(5) 0.003(6) -0.004(5)
O7' 0.039(6) 0.041(5) 0.054(7) 0.011(5) -0.010(5) -0.012(5)
O8' 0.086(3) 0.068(3) 0.068(3) -0.017(3) -0.033(3) 0.040(2)
C37' 0.069(6) 0.072(6) 0.073(6) -0.006(5) 0.000(5) -0.002(5)
F4' 0.099(6) 0.066(6) 0.081(8) -0.024(5) 0.008(6) 0.023(5)
F5' 0.050(5) 0.106(7) 0.101(7) -0.028(6) 0.030(5) 0.006(5)
F6' 0.064(5) 0.110(6) 0.142(7) 0.029(6) -0.042(6) -0.006(5)
C1S 0.059(3) 0.047(3) 0.026(3) 0.003(2) -0.002(2) 0.012(2)
Cl1 0.0559(8) 0.0839(10) 0.1057(13) 0.0298(9) 0.0190(8) 0.0169(7)
Cl2 0.0882(10) 0.0528(8) 0.0791(11) -0.0103(7) -0.0148(9) -0.0016(7)

loop_
_atom_type_symbol
_atom_type_description
_atom_type_scat_dispersion_real
_atom_type_scat_dispersion_imag
_atom_type_scat_source
C C 0.0033 0.0016 'International Tables Vol C Tables 4.2.6.8 and 6.1.1.4'
H H 0.0000 0.0000 'International Tables Vol C Tables 4.2.6.8 and 6.1.1.4'
Cl Cl 0.1484 0.1585 'International Tables Vol C Tables 4.2.6.8 and 6.1.1.4'
F F 0.0171 0.0103 'International Tables Vol C Tables 4.2.6.8 and 6.1.1.4'
Fe Fe 0.3463 0.8444 'International Tables Vol C Tables 4.2.6.8 and 6.1.1.4'
N N 0.0061 0.0033 'International Tables Vol C Tables 4.2.6.8 and 6.1.1.4'
O O 0.0106 0.0060 'International Tables Vol C Tables 4.2.6.8 and 6.1.1.4'
S S 0.1246 0.1234 'International Tables Vol C Tables 4.2.6.8 and 6.1.1.4'

loop_
_geom_angle_atom_site_label_1
_geom_angle_atom_site_label_2
_geom_angle_atom_site_label_3
_geom_angle
O1 Fe1 N2 102.98(10)
O1 Fe1 N4 87.59(10)
N2 Fe1 N4 168.56(10)
O1 Fe1 O2 173.40(10)
N2 Fe1 O2 83.08(9)
N4 Fe1 O2 86.58(10)
O1 Fe1 N1 92.22(10)
N2 Fe1 N1 74.20(10)
N4 Fe1 N1 101.37(10)
O2 Fe1 N1 91.97(9)
O1 Fe1 N3 87.74(10)
N2 Fe1 N3 74.03(10)
N4 Fe1 N3 111.23(10)
O2 Fe1 N3 91.48(9)
N1 Fe1 N3 147.36(9)
N1 C1 C3 116.4(3)
N1 C1 C2 126.5(3)
C3 C1 C2 117.2(3)
C1 C2 H2A 109.5
C1 C2 H2B 109.5
H2A C2 H2B 109.5
C1 C2 H2C 109.5
H2A C2 H2C 109.5
H2B C2 H2C 109.5
N2 C3 C4 121.0(3)
N2 C3 C1 115.1(3)
C4 C3 C1 123.9(3)
C5 C4 C3 118.4(3)
C5 C4 H4 120.8
C3 C4 H4 120.8
C4 C5 C6 120.1(3)
C4 C5 H5 120.0
C6 C5 H5 120.0
C7 C6 C5 118.7(3)
C7 C6 H6 120.6
C5 C6 H6 120.6
N2 C7 C6 121.4(3)
N2 C7 C8 114.3(3)
C6 C7 C8 124.3(3)
N3 C8 C7 117.5(3)
N3 C8 C9 125.8(3)
C7 C8 C9 116.7(3)
C8 C9 H9A 109.5
C8 C9 H9B 109.5
H9A C9 H9B 109.5
C8 C9 H9C 109.5
H9A C9 H9C 109.5
H9B C9 H9C 109.5
C11 C10 C15 121.6(3)
C11 C10 N1 118.7(3)
C15 C10 N1 119.6(3)
C12 C11 C10 117.5(3)
C12 C11 C16 120.6(3)
C10 C11 C16 121.9(3)
C13 C12 C11 121.8(4)
C13 C12 H12 119.1
C11 C12 H12 119.1
C14 C13 C12 120.1(4)
C14 C13 H13 120.0
C12 C13 H13 120.0
C13 C14 C15 121.0(4)
C13 C14 H14 119.5
C15 C14 H14 119.5
C14 C15 C10 118.1(3)
C14 C15 C19 118.2(3)
C10 C15 C19 123.6(3)
C17 C16 C11 114.0(3)
C17 C16 C18 109.6(3)
C11 C16 C18 110.6(3)
C17 C16 H16 107.5
C11 C16 H16 107.5
C18 C16 H16 107.5
C16 C17 H17A 109.5
C16 C17 H17B 109.5
H17A C17 H17B 109.5
C16 C17 H17C 109.5
H17A C17 H17C 109.5
H17B C17 H17C 109.5
C16 C18 H18A 109.5
C16 C18 H18B 109.5
H18A C18 H18B 109.5
C16 C18 H18C 109.5
H18A C18 H18C 109.5
H18B C18 H18C 109.5
C15 C19 C20 112.0(3)
C15 C19 C21 110.4(3)
C20 C19 C21 109.3(3)
C15 C19 H19 108.4
C20 C19 H19 108.4
C21 C19 H19 108.4
C19 C20 H20A 109.5
C19 C20 H20B 109.5
H20A C20 H20B 109.5
C19 C20 H20C 109.5
H20A C20 H20C 109.5
H20B C20 H20C 109.5
C19 C21 H21A 109.5
C19 C21 H21B 109.5
H21A C21 H21B 109.5
C19 C21 H21C 109.5
H21A C21 H21C 109.5
H21B C21 H21C 109.5
C23 C22 C27 121.7(3)
C23 C22 N3 119.4(3)
C27 C22 N3 118.9(3)
C24 C23 C22 117.0(4)
C24 C23 C28 118.9(3)
C22 C23 C28 124.0(3)
C25 C24 C23 122.1(4)
C25 C24 H24 118.9
C23 C24 H24 118.9
C24 C25 C26 119.7(4)
C24 C25 H25 120.2
C26 C25 H25 120.2
C25 C26 C27 121.6(4)
C25 C26 H26 119.2
C27 C26 H26 119.2
C26 C27 C22 117.9(3)
C26 C27 C31 120.5(3)
C22 C27 C31 121.6(3)
C23 C28 C29 113.1(3)
C23 C28 C30 110.6(3)
C29 C28 C30 108.7(3)
C23 C28 H28 108.1
C29 C28 H28 108.1
C30 C28 H28 108.1
C28 C29 H29A 109.5
C28 C29 H29B 109.5
H29A C29 H29B 109.5
C28 C29 H29C 109.5
H29A C29 H29C 109.5
H29B C29 H29C 109.5
C28 C30 H30A 109.5
C28 C30 H30B 109.5
H30A C30 H30B 109.5
C28 C30 H30C 109.5
H30A C30 H30C 109.5
H30B C30 H30C 109.5
C27 C31 C32 113.4(3)
C27 C31 C33 111.9(3)
C32 C31 C33 110.4(3)
C27 C31 H31 106.9
C32 C31 H31 106.9
C33 C31 H31 106.9
C31 C32 H32A 109.5
C31 C32 H32B 109.5
H32A C32 H32B 109.5
C31 C32 H32C 109.5
H32A C32 H32C 109.5
H32B C32 H32C 109.5
C31 C33 H33A 109.5
C31 C33 H33B 109.5
H33A C33 H33B 109.5
C31 C33 H33C 109.5
H33A C33 H33C 109.5
H33B C33 H33C 109.5
C34 N4 Fe1 168.2(4)
N4 C34 C35 179.0(7)
C34' C35' H35D 109.5
C34' C35' H35E 109.5
H35D C35' H35E 109.5
C34' C35' H35F 109.5
H35D C35' H35F 109.5
H35E C35' H35F 109.5
C1 N1 C10 119.9(3)
C1 N1 Fe1 114.5(2)
C10 N1 Fe1 125.5(2)
C7 N2 C3 120.4(3)
C7 N2 Fe1 119.6(2)
C3 N2 Fe1 119.2(2)
C8 N3 C22 117.9(3)
C8 N3 Fe1 113.3(2)
C22 N3 Fe1 128.76(19)
Fe1 O1 H1W1 124(2)
Fe1 O1 H1W2 123(2)
H1W1 O1 H1W2 111(3)
Fe1 O2 H2W1 125(2)
Fe1 O2 H2W2 124(2)
H2W1 O2 H2W2 110(3)
O5 S1 O4 114.5(4)
O5 S1 O3 114.0(5)
O4 S1 O3 115.2(5)
O5 S1 C36 103.0(4)
O4 S1 C36 104.4(4)
O3 S1 C36 103.5(5)
F2 C36 F1 107.4(5)
F2 C36 F3 109.5(7)
F1 C36 F3 108.9(6)
F2 C36 S1 110.7(5)
F1 C36 S1 110.2(5)
F3 C36 S1 110.0(6)
O5' S1' O4' 115.2(15)
O5' S1' O3' 115(2)
O4' S1' O3' 115.4(19)
O5' S1' C36' 104.6(14)
O4' S1' C36' 101.7(13)
O3' S1' C36' 102.8(18)
F2' C36' F1' 103.7(16)
F2' C36' F3' 118(2)
F1' C36' F3' 103(2)
F2' C36' S1' 109.4(14)
F1' C36' S1' 110.9(17)
F3' C36' S1' 112(2)
O8 S2 O7 122.0(4)
O8 S2 O6 118.0(5)
O7 S2 O6 108.7(5)
O8 S2 C37 103.9(4)
O7 S2 C37 99.7(4)
O6 S2 C37 100.0(6)
F4 C37 F6 104.6(7)
F4 C37 F5 111.8(7)
F6 C37 F5 101.3(7)
F4 C37 S2 115.4(6)
F6 C37 S2 108.2(6)
F5 C37 S2 113.9(6)
O8' S2' O6' 121.0(12)
O8' S2' O7' 121.6(9)
O6' S2' O7' 105.9(13)
O8' S2' C37' 104.0(7)
O6' S2' C37' 99.9(8)
O7' S2' C37' 99.7(9)
F5' C37' F4' 124.1(14)
F5' C37' F6' 83.4(11)
F4' C37' F6' 108.7(13)
F5' C37' S2' 116.2(10)
F4' C37' S2' 110.9(10)
F6' C37' S2' 108.5(10)
Cl1 C1S Cl2 112.2(2)
Cl1 C1S H1S1 109.2
Cl2 C1S H1S1 109.2
Cl1 C1S H1S2 109.2
Cl2 C1S H1S2 109.2
H1S1 C1S H1S2 107.9

loop_
_geom_bond_atom_site_label_1
_geom_bond_atom_site_label_2
_geom_bond_distance
Fe1 O1 2.075(2)
Fe1 N2 2.086(3)
Fe1 N4 2.105(3)
Fe1 O2 2.161(2)
Fe1 N1 2.276(3)
Fe1 N3 2.280(3)
C1 N1 1.286(4)
C1 C3 1.491(5)
C1 C2 1.495(5)
C2 H2A 0.9800
C2 H2B 0.9800
C2 H2C 0.9800
C3 N2 1.346(4)
C3 C4 1.388(4)
C4 C5 1.381(5)
C4 H4 0.9500
C5 C6 1.383(5)
C5 H5 0.9500
C6 C7 1.379(4)
C6 H6 0.9500
C7 N2 1.335(4)
C7 C8 1.488(5)
C8 N3 1.284(4)
C8 C9 1.505(4)
C9 H9A 0.9800
C9 H9B 0.9800
C9 H9C 0.9800
C10 C11 1.401(5)
C10 C15 1.400(5)
C10 N1 1.453(4)
C11 C12 1.389(5)
C11 C16 1.510(5)
C12 C13 1.375(6)
C12 H12 0.9500
C13 C14 1.368(5)
C13 H13 0.9500
C14 C15 1.396(5)
C14 H14 0.9500
C15 C19 1.518(5)
C16 C17 1.509(5)
C16 C18 1.528(6)
C16 H16 1.0000
C17 H17A 0.9800
C17 H17B 0.9800
C17 H17C 0.9800
C18 H18A 0.9800
C18 H18B 0.9800
C18 H18C 0.9800
C19 C20 1.535(5)
C19 C21 1.536(5)
C19 H19 1.0000
C20 H20A 0.9800
C20 H20B 0.9800
C20 H20C 0.9800
C21 H21A 0.9800
C21 H21B 0.9800
C21 H21C 0.9800
C22 C23 1.404(5)
C22 C27 1.406(5)
C22 N3 1.452(4)
C23 C24 1.397(6)
C23 C28 1.522(5)
C24 C25 1.368(6)
C24 H24 0.9500
C25 C26 1.375(6)
C25 H25 0.9500
C26 C27 1.384(5)
C26 H26 0.9500
C27 C31 1.505(5)
C28 C29 1.528(5)
C28 C30 1.540(5)
C28 H28 1.0000
C29 H29A 0.9800
C29 H29B 0.9800
C29 H29C 0.9800
C30 H30A 0.9800
C30 H30B 0.9800
C30 H30C 0.9800
C31 C32 1.511(5)
C31 C33 1.524(5)
C31 H31 1.0000
C32 H32A 0.9800
C32 H32B 0.9800
C32 H32C 0.9800
C33 H33A 0.9800
C33 H33B 0.9800
C33 H33C 0.9800
N4 C34 1.151(5)
C34 C35 1.466(6)
C35 H35A 0.9800
C35 H35B 0.9800
C35 H35C 0.9800
C34' C35' 1.459(16)
C35' H35D 0.9800
C35' H35E 0.9800
C35' H35F 0.9800
O1 H1W1 0.83(2)
O1 H1W2 0.81(2)
O2 H2W1 0.84(2)
O2 H2W2 0.80(2)
S1 O5 1.431(5)
S1 O4 1.432(5)
S1 O3 1.434(5)
S1 C36 1.836(6)
C36 F2 1.299(7)
C36 F1 1.326(7)
C36 F3 1.338(8)
S1' O5' 1.430(16)
S1' O4' 1.433(16)
S1' O3' 1.438(16)
S1' C36' 1.836(16)
C36' F2' 1.299(17)
C36' F1' 1.304(19)
C36' F3' 1.329(17)
S2 O8 1.394(5)
S2 O7 1.464(7)
S2 O6 1.472(8)
S2 C37 1.863(8)
C37 F4 1.283(8)
C37 F6 1.316(9)
C37 F5 1.312(8)
S2' O8' 1.413(11)
S2' O6' 1.473(13)
S2' O7' 1.502(12)
S2' C37' 1.824(13)
C37' F5' 1.231(12)
C37' F4' 1.282(12)
C37' F6' 1.308(13)
C1S Cl1 1.740(4)
C1S Cl2 1.748(4)
C1S H1S1 0.9900
C1S H1S2 0.9900

loop_
_geom_hbond_atom_site_label_D
_geom_hbond_atom_site_label_H
_geom_hbond_atom_site_label_A
_geom_hbond_distance_DH
_geom_hbond_distance_HA
_geom_hbond_distance_DA
_geom_hbond_angle_DHA
_geom_hbond_site_symmetry_A
O1 H1W1 O3' 0.83(2) 1.88(4) 2.69(3) 167(4) 4_565
O1 H1W1 O3 0.83(2) 2.00(3) 2.798(7) 163(4) 4_565
O1 H1W2 O6 0.81(2) 1.89(2) 2.704(7) 177(4) 1_565
O1 H1W2 O6' 0.81(2) 1.93(3) 2.738(13) 171(3) 1_565
O2 H2W1 O7 0.84(2) 1.95(3) 2.723(6) 153(4) 4_465
O2 H2W1 O7' 0.84(2) 2.00(3) 2.795(14) 160(4) 4_465
O2 H2W2 O4' 0.80(2) 1.99(3) 2.767(15) 162(3) .
O2 H2W2 O4 0.80(2) 1.99(2) 2.776(5) 168(4) .

loop_
_geom_torsion_atom_site_label_1
_geom_torsion_atom_site_label_2
_geom_torsion_atom_site_label_3
_geom_torsion_atom_site_label_4
_geom_torsion
N1 C1 C3 N2 -4.7(4)
C2 C1 C3 N2 175.5(3)
N1 C1 C3 C4 176.3(3)
C2 C1 C3 C4 -3.5(5)
N2 C3 C4 C5 1.8(5)
C1 C3 C4 C5 -179.2(3)
C3 C4 C5 C6 -0.6(5)
C4 C5 C6 C7 -0.3(5)
C5 C6 C7 N2 0.0(5)
C5 C6 C7 C8 -178.0(3)
N2 C7 C8 N3 3.1(4)
C6 C7 C8 N3 -178.8(3)
N2 C7 C8 C9 -176.5(3)
C6 C7 C8 C9 1.7(5)
C15 C10 C11 C12 -0.5(5)
N1 C10 C11 C12 175.9(3)
C15 C10 C11 C16 178.6(3)
N1 C10 C11 C16 -5.0(5)
C10 C11 C12 C13 0.9(6)
C16 C11 C12 C13 -178.2(4)
C11 C12 C13 C14 0.1(6)
C12 C13 C14 C15 -1.5(6)
C13 C14 C15 C10 1.8(6)
C13 C14 C15 C19 -177.2(4)
C11 C10 C15 C14 -0.8(5)
N1 C10 C15 C14 -177.2(3)
C11 C10 C15 C19 178.2(3)
N1 C10 C15 C19 1.8(5)
C12 C11 C16 C17 -34.0(5)
C10 C11 C16 C17 146.9(4)
C12 C11 C16 C18 89.9(4)
C10 C11 C16 C18 -89.1(4)
C14 C15 C19 C20 -63.9(4)
C10 C15 C19 C20 117.1(4)
C14 C15 C19 C21 58.1(4)
C10 C15 C19 C21 -120.9(4)
C27 C22 C23 C24 1.8(5)
N3 C22 C23 C24 -179.0(3)
C27 C22 C23 C28 -174.2(3)
N3 C22 C23 C28 5.1(5)
C22 C23 C24 C25 0.0(6)
C28 C23 C24 C25 176.2(4)
C23 C24 C25 C26 -1.6(7)
C24 C25 C26 C27 1.4(7)
C25 C26 C27 C22 0.3(5)
C25 C26 C27 C31 -179.8(4)
C23 C22 C27 C26 -1.9(5)
N3 C22 C27 C26 178.8(3)
C23 C22 C27 C31 178.1(3)
N3 C22 C27 C31 -1.1(5)
C24 C23 C28 C29 60.0(4)
C22 C23 C28 C29 -124.2(4)
C24 C23 C28 C30 -62.2(4)
C22 C23 C28 C30 113.6(4)
C26 C27 C31 C32 31.2(5)
C22 C27 C31 C32 -148.9(3)
C26 C27 C31 C33 -94.6(4)
C22 C27 C31 C33 85.3(4)
O1 Fe1 N4 C34 -153(2)
N2 Fe1 N4 C34 50(2)
O2 Fe1 N4 C34 24(2)
N1 Fe1 N4 C34 116(2)
N3 Fe1 N4 C34 -66(2)
Fe1 N4 C34 C35 -101(39)
C3 C1 N1 C10 173.9(3)
C2 C1 N1 C10 -6.3(5)
C3 C1 N1 Fe1 -1.5(3)
C2 C1 N1 Fe1 178.2(3)
C11 C10 N1 C1 106.2(4)
C15 C10 N1 C1 -77.3(4)
C11 C10 N1 Fe1 -78.9(3)
C15 C10 N1 Fe1 97.6(3)
O1 Fe1 N1 C1 107.5(2)
N2 Fe1 N1 C1 4.7(2)
N4 Fe1 N1 C1 -164.5(2)
O2 Fe1 N1 C1 -77.6(2)
N3 Fe1 N1 C1 18.3(3)
O1 Fe1 N1 C10 -67.6(2)
N2 Fe1 N1 C10 -170.5(2)
N4 Fe1 N1 C10 20.4(2)
O2 Fe1 N1 C10 107.3(2)
N3 Fe1 N1 C10 -156.9(2)
C6 C7 N2 C3 1.2(4)
C8 C7 N2 C3 179.4(3)
C6 C7 N2 Fe1 170.7(2)
C8 C7 N2 Fe1 -11.1(3)
C4 C3 N2 C7 -2.1(5)
C1 C3 N2 C7 178.8(3)
C4 C3 N2 Fe1 -171.6(2)
C1 C3 N2 Fe1 9.3(4)
O1 Fe1 N2 C7 94.2(2)
N4 Fe1 N2 C7 -108.6(6)
O2 Fe1 N2 C7 -83.1(2)
N1 Fe1 N2 C7 -177.2(2)
N3 Fe1 N2 C7 10.4(2)
O1 Fe1 N2 C3 -96.2(2)
N4 Fe1 N2 C3 61.0(7)
O2 Fe1 N2 C3 86.5(2)
N1 Fe1 N2 C3 -7.5(2)
N3 Fe1 N2 C3 -180.0(3)
C7 C8 N3 C22 -172.3(3)
C9 C8 N3 C22 7.2(5)
C7 C8 N3 Fe1 5.3(3)
C9 C8 N3 Fe1 -175.1(3)
C23 C22 N3 C8 69.0(4)
C27 C22 N3 C8 -111.7(3)
C23 C22 N3 Fe1 -108.2(3)
C27 C22 N3 Fe1 71.1(4)
O1 Fe1 N3 C8 -112.4(2)
N2 Fe1 N3 C8 -8.2(2)
N4 Fe1 N3 C8 161.1(2)
O2 Fe1 N3 C8 74.2(2)
N1 Fe1 N3 C8 -21.8(3)
O1 Fe1 N3 C22 65.0(3)
N2 Fe1 N3 C22 169.1(3)
N4 Fe1 N3 C22 -21.6(3)
O2 Fe1 N3 C22 -108.5(3)
N1 Fe1 N3 C22 155.5(2)
O5 S1 C36 F2 74.3(6)
O4 S1 C36 F2 -165.8(6)
O3 S1 C36 F2 -44.8(7)
O5 S1 C36 F1 -167.0(5)
O4 S1 C36 F1 -47.0(5)
O3 S1 C36 F1 74.0(5)
O5 S1 C36 F3 -46.8(6)
O4 S1 C36 F3 73.1(7)
O3 S1 C36 F3 -165.9(6)
O5' S1' C36' F2' 56(2)
O4' S1' C36' F2' 176.6(18)
O3' S1' C36' F2' -64(2)
O5' S1' C36' F1' 170.2(18)
O4' S1' C36' F1' -69.5(19)
O3' S1' C36' F1' 50(2)
O5' S1' C36' F3' -76(3)
O4' S1' C36' F3' 45(3)
O3' S1' C36' F3' 164(3)
O8 S2 C37 F4 -61.9(7)
O7 S2 C37 F4 64.6(8)
O6 S2 C37 F4 175.8(7)
O8 S2 C37 F6 -178.7(5)
O7 S2 C37 F6 -52.2(7)
O6 S2 C37 F6 59.0(6)
O8 S2 C37 F5 69.5(7)
O7 S2 C37 F5 -164.0(7)
O6 S2 C37 F5 -52.9(7)
O8' S2' C37' F5' -75.3(14)
O6' S2' C37' F5' 50.3(17)
O7' S2' C37' F5' 158.5(14)
O8' S2' C37' F4' 73.7(13)
O6' S2' C37' F4' -160.7(15)
O7' S2' C37' F4' -52.6(14)
O8' S2' C37' F6' -167.0(10)
O6' S2' C37' F6' -41.4(15)
O7' S2' C37' F6' 66.7(12)
